data_4021789
loop_
_publ_author_name
'Thomas G. Back'
'Masood Parvez'
'Huimin Zhai'

_publ_contact_author
;
    Masood Parvez
    Department of Chemistry
    University of Calgary
    2500 University Drive N.W.
    Calgary, Alberta, Canada T2N 1N4  
;
_publ_contact_author_email ' parvez@ucalgary.ca '
_publ_contact_author_fax ' (403)289-9488 '
_publ_contact_author_phone ' (403)220-5348 '
_publ_section_title
;
 Rearrangements of the Diels-Alder Cycloadducts Obtained from
 Acetylenic Sulfones and 1,3-Diphenylisobenzofuran
;
_journal_name_full 'Journal of Organic Chemistry'
_journal_page_first 5254
_journal_page_last 5259
_journal_paper_doi 10.1021/jo060598e
_journal_volume 71
_journal_year 2006
_chemical_formula_sum 'C35 H26 O3 S'
_chemical_formula_weight 526.62
_chemical_name_systematic
;
 ?
;
_space_group_IT_number 2
_space_group_name_Hall '-P 1'
_space_group_name_H-M_alt 'P -1'
_symmetry_cell_setting triclinic
_symmetry_space_group_name_Hall '-P 1'
_symmetry_space_group_name_H-M 'P -1'
_atom_sites_solution_hydrogens geom
_atom_sites_solution_primary direct
_atom_sites_solution_secondary difmap
_audit_creation_method SHELXL-97
_cell_angle_alpha 76.54(2)
_cell_angle_beta 87.73(2)
_cell_angle_gamma 62.90(2)
_cell_formula_units_Z 2
_cell_length_a 10.228(4)
_cell_length_b 10.607(3)
_cell_length_c 14.554(5)
_cell_measurement_reflns_used 9219
_cell_measurement_temperature 293(2)
_cell_measurement_theta_max 25.3
_cell_measurement_theta_min 3.4
_cell_volume 1363.0(8)
_computing_cell_refinement 'HKL DENZO (Otwinowski & Minor, 1997)'
_computing_data_collection 'COLLECT (Hooft, 1998)'
_computing_data_reduction 'SCALEPACK (Otwinowski & Minor, 1997)'
_computing_molecular_graphics 'ORTEPII (Johnson, 1976)'
_computing_publication_material 'SHELXL-97 (Sheldrick, 1997)'
_computing_structure_refinement 'SHELXL-97 (Sheldrick, 1997)'
_computing_structure_solution 'SAPI91 (Fan, 1991)'
_diffrn_ambient_temperature 293(2)
_diffrn_measured_fraction_theta_full 0.991
_diffrn_measured_fraction_theta_max 0.991
_diffrn_measurement_device_type 'Nonius KappaCCD'
_diffrn_measurement_method ' \w and \f '
_diffrn_radiation_monochromator graphite
_diffrn_radiation_source 'fine-focus sealed tube'
_diffrn_radiation_type MoK\a
_diffrn_radiation_wavelength 0.71073
_diffrn_reflns_av_R_equivalents 0.0408
_diffrn_reflns_av_sigmaI/netI 0.0584
_diffrn_reflns_limit_h_max 11
_diffrn_reflns_limit_h_min -12
_diffrn_reflns_limit_k_max 12
_diffrn_reflns_limit_k_min -12
_diffrn_reflns_limit_l_max 17
_diffrn_reflns_limit_l_min -17
_diffrn_reflns_number 9219
_diffrn_reflns_theta_full 25.27
_diffrn_reflns_theta_max 25.27
_diffrn_reflns_theta_min 3.41
_exptl_absorpt_coefficient_mu 0.154
_exptl_absorpt_correction_T_max 0.9878
_exptl_absorpt_correction_T_min 0.9699
_exptl_absorpt_correction_type multi-scan
_exptl_absorpt_process_details 'SORTAV: (Blessing, 1997)'
_exptl_crystal_colour colorless
_exptl_crystal_density_diffrn 1.283
_exptl_crystal_density_meas ?
_exptl_crystal_density_method .
_exptl_crystal_description block
_exptl_crystal_F_000 552
_exptl_crystal_size_max 0.20
_exptl_crystal_size_mid 0.10
_exptl_crystal_size_min 0.08
_refine_diff_density_max 0.168
_refine_diff_density_min -0.287
_refine_diff_density_rms 0.040
_refine_ls_extinction_method none
_refine_ls_goodness_of_fit_ref 1.013
_refine_ls_hydrogen_treatment constr
_refine_ls_matrix_type full
_refine_ls_number_parameters 353
_refine_ls_number_reflns 4892
_refine_ls_number_restraints 0
_refine_ls_restrained_S_all 1.013
_refine_ls_R_factor_all 0.0853
_refine_ls_R_factor_gt 0.0459
_refine_ls_shift/su_max 0.007
_refine_ls_shift/su_mean 0.000
_refine_ls_structure_factor_coef Fsqd
_refine_ls_weighting_details 'calc w=1/[\s^2^(Fo^2^)+(0.0500P)^2^+0.3400P] where P=(Fo^2^+2Fc^2^)/3'
_refine_ls_weighting_scheme calc
_refine_ls_wR_factor_gt 0.1007
_refine_ls_wR_factor_ref 0.1203
_reflns_number_gt 3257
_reflns_number_total 4892
_reflns_threshold_expression >2sigma(I)
_cod_data_source_file jo060598esi20060318_055940.cif
_cod_depositor_comments
;
The following automatic conversions were performed:
'_symmetry_cell_setting' value 'Triclinic' changed to 'triclinic'
according to '/home/saulius/struct/CIF-dictionaries/cif_core.dic'
dictionary named 'cif_core.dic' version 2.4.1 from 2010-06-29.

Automatic conversion script
Id: cif_fix_enum 1527 2010-12-29 10:47:43Z saulius 
;
_cod_database_code 4021789

loop_
_symmetry_equiv_pos_as_xyz
'x, y, z'
'-x, -y, -z'

loop_
_atom_site_label
_atom_site_type_symbol
_atom_site_fract_x
_atom_site_fract_y
_atom_site_fract_z
_atom_site_U_iso_or_equiv
_atom_site_adp_type
_atom_site_occupancy
_atom_site_symmetry_multiplicity
_atom_site_calc_flag
_atom_site_refinement_flags
S1 S 0.24642(7) 0.98373(6) 0.23602(4) 0.04265(18) Uani 1 1 d .
O1 O 0.42113(18) 0.66468(17) 0.28946(12) 0.0463(4) Uani 1 1 d .
O2 O 0.16541(19) 0.94285(19) 0.30967(12) 0.0547(5) Uani 1 1 d .
O3 O 0.21084(19) 1.13492(16) 0.20236(12) 0.0540(5) Uani 1 1 d .
C1 C 0.5013(3) 0.7224(2) 0.28355(15) 0.0364(5) Uani 1 1 d .
C2 C 0.6682(2) 0.6340(2) 0.28277(15) 0.0360(5) Uani 1 1 d .
C3 C 0.7496(2) 0.7006(2) 0.32465(16) 0.0394(5) Uani 1 1 d .
C4 C 0.8970(3) 0.6163(3) 0.35785(19) 0.0517(6) Uani 1 1 d .
H4 H 0.9443 0.5183 0.3567 0.062 Uiso 1 1 calc R
C5 C 0.9746(3) 0.6758(3) 0.3925(2) 0.0607(7) Uani 1 1 d .
H5 H 1.0733 0.6181 0.4139 0.073 Uiso 1 1 calc R
C6 C 0.9055(3) 0.8197(3) 0.3953(2) 0.0624(8) Uani 1 1 d .
H6 H 0.9578 0.8599 0.4181 0.075 Uiso 1 1 calc R
C7 C 0.7593(3) 0.9049(3) 0.3646(2) 0.0527(7) Uani 1 1 d .
H7 H 0.7133 1.0023 0.3674 0.063 Uiso 1 1 calc R
C8 C 0.6782(3) 0.8479(2) 0.32908(16) 0.0408(5) Uani 1 1 d .
C9 C 0.5197(3) 0.9409(2) 0.29905(16) 0.0379(5) Uani 1 1 d .
C10 C 0.4385(2) 0.8817(2) 0.27289(15) 0.0366(5) Uani 1 1 d .
C11 C 0.6949(3) 0.6400(2) 0.17610(16) 0.0403(5) Uani 1 1 d .
C12 C 0.6042(3) 0.6193(3) 0.11921(18) 0.0543(7) Uani 1 1 d .
H12 H 0.5246 0.6070 0.1446 0.065 Uiso 1 1 calc R
C13 C 0.6300(4) 0.6165(3) 0.0253(2) 0.0672(8) Uani 1 1 d .
H13 H 0.5669 0.6037 -0.0117 0.081 Uiso 1 1 calc R
C14 C 0.7472(4) 0.6322(3) -0.0135(2) 0.0681(8) Uani 1 1 d .
H14 H 0.7657 0.6282 -0.0761 0.082 Uiso 1 1 calc R
C15 C 0.8361(4) 0.6538(4) 0.0412(2) 0.0760(9) Uani 1 1 d .
H15 H 0.9157 0.6654 0.0152 0.091 Uiso 1 1 calc R
C16 C 0.8108(3) 0.6589(3) 0.1352(2) 0.0615(8) Uani 1 1 d .
H16 H 0.8726 0.6751 0.1708 0.074 Uiso 1 1 calc R
C17 C 0.7170(2) 0.4769(2) 0.34081(15) 0.0363(5) Uani 1 1 d .
C18 C 0.8099(3) 0.3555(2) 0.30851(17) 0.0455(6) Uani 1 1 d .
H18 H 0.8428 0.3677 0.2482 0.055 Uiso 1 1 calc R
C19 C 0.8545(3) 0.2158(3) 0.36471(18) 0.0525(7) Uani 1 1 d .
H19 H 0.9168 0.1354 0.3418 0.063 Uiso 1 1 calc R
C20 C 0.8074(3) 0.1954(3) 0.45376(18) 0.0496(6) Uani 1 1 d .
H20 H 0.8360 0.1016 0.4909 0.060 Uiso 1 1 calc R
C21 C 0.7171(3) 0.3150(3) 0.48789(18) 0.0491(6) Uani 1 1 d .
H21 H 0.6866 0.3019 0.5489 0.059 Uiso 1 1 calc R
C22 C 0.6720(3) 0.4539(2) 0.43196(17) 0.0443(6) Uani 1 1 d .
H22 H 0.6103 0.5337 0.4556 0.053 Uiso 1 1 calc R
C23 C 0.4546(3) 1.0951(2) 0.30829(17) 0.0419(6) Uani 1 1 d .
C24 C 0.3718(3) 1.1342(3) 0.3835(2) 0.0572(7) Uani 1 1 d .
H24 H 0.3499 1.0669 0.4254 0.069 Uiso 1 1 calc R
C25 C 0.3214(4) 1.2733(3) 0.3966(2) 0.0734(9) Uani 1 1 d .
H25 H 0.2663 1.2989 0.4477 0.088 Uiso 1 1 calc R
C26 C 0.3520(4) 1.3732(3) 0.3352(3) 0.0745(9) Uani 1 1 d .
H26 H 0.3179 1.4665 0.3446 0.089 Uiso 1 1 calc R
C27 C 0.4321(4) 1.3367(3) 0.2603(2) 0.0728(9) Uani 1 1 d .
H27 H 0.4519 1.4054 0.2182 0.087 Uiso 1 1 calc R
C28 C 0.4844(3) 1.1978(3) 0.2464(2) 0.0615(8) Uani 1 1 d .
H28 H 0.5398 1.1732 0.1953 0.074 Uiso 1 1 calc R
C29 C 0.2297(3) 0.9222(3) 0.13661(17) 0.0439(6) Uani 1 1 d .
C30 C 0.2712(3) 0.9767(3) 0.05110(18) 0.0561(7) Uani 1 1 d .
H30 H 0.3125 1.0396 0.0474 0.067 Uiso 1 1 calc R
C31 C 0.2504(4) 0.9365(3) -0.0292(2) 0.0683(8) Uani 1 1 d .
H31 H 0.2767 0.9742 -0.0871 0.082 Uiso 1 1 calc R
C32 C 0.1915(3) 0.8418(3) -0.0245(2) 0.0651(8) Uani 1 1 d .
C33 C 0.1522(3) 0.7875(3) 0.0617(2) 0.0707(9) Uani 1 1 d .
H33 H 0.1132 0.7228 0.0655 0.085 Uiso 1 1 calc R
C34 C 0.1695(3) 0.8273(3) 0.1430(2) 0.0592(7) Uani 1 1 d .
H34 H 0.1413 0.7910 0.2006 0.071 Uiso 1 1 calc R
C35 C 0.1680(4) 0.7998(4) -0.1127(3) 0.0942(12) Uani 1 1 d .
H35A H 0.0911 0.7709 -0.1046 0.113 Uiso 1 1 calc R
H35B H 0.2575 0.7199 -0.1232 0.113 Uiso 1 1 calc R
H35C H 0.1405 0.8817 -0.1662 0.113 Uiso 1 1 calc R

loop_
_atom_site_aniso_label
_atom_site_aniso_U_11
_atom_site_aniso_U_22
_atom_site_aniso_U_33
_atom_site_aniso_U_23
_atom_site_aniso_U_13
_atom_site_aniso_U_12
S1 0.0378(3) 0.0390(3) 0.0463(4) -0.0118(3) 0.0006(3) -0.0127(3)
O1 0.0417(10) 0.0401(9) 0.0600(11) -0.0118(8) 0.0011(8) -0.0211(8)
O2 0.0414(10) 0.0614(11) 0.0552(11) -0.0136(9) 0.0114(8) -0.0193(9)
O3 0.0560(11) 0.0318(9) 0.0639(12) -0.0081(8) -0.0119(9) -0.0118(8)
C1 0.0406(13) 0.0355(12) 0.0350(12) -0.0109(9) 0.0016(10) -0.0176(11)
C2 0.0345(12) 0.0339(12) 0.0407(13) -0.0122(10) 0.0011(10) -0.0150(10)
C3 0.0369(13) 0.0383(13) 0.0447(13) -0.0118(10) 0.0018(10) -0.0178(11)
C4 0.0411(15) 0.0424(14) 0.0698(18) -0.0175(12) -0.0025(12) -0.0153(12)
C5 0.0398(15) 0.0570(17) 0.085(2) -0.0206(15) -0.0118(14) -0.0190(13)
C6 0.0512(17) 0.0613(18) 0.087(2) -0.0259(15) -0.0079(15) -0.0313(15)
C7 0.0508(16) 0.0442(15) 0.0698(18) -0.0198(12) -0.0027(13) -0.0241(13)
C8 0.0413(14) 0.0381(13) 0.0460(14) -0.0126(10) 0.0039(11) -0.0199(11)
C9 0.0411(13) 0.0345(12) 0.0394(13) -0.0104(10) 0.0048(10) -0.0177(10)
C10 0.0349(13) 0.0334(12) 0.0406(13) -0.0105(9) 0.0038(10) -0.0142(10)
C11 0.0437(14) 0.0310(12) 0.0442(13) -0.0082(10) 0.0035(11) -0.0160(10)
C12 0.0562(17) 0.0649(17) 0.0497(16) -0.0183(13) 0.0076(13) -0.0326(14)
C13 0.079(2) 0.080(2) 0.0481(17) -0.0234(14) 0.0012(15) -0.0374(18)
C14 0.089(2) 0.068(2) 0.0443(16) -0.0124(14) 0.0137(16) -0.0343(18)
C15 0.087(2) 0.097(2) 0.064(2) -0.0247(18) 0.0318(18) -0.059(2)
C16 0.0658(19) 0.079(2) 0.0565(18) -0.0221(14) 0.0154(14) -0.0462(17)
C17 0.0344(12) 0.0337(12) 0.0402(13) -0.0111(9) -0.0002(10) -0.0138(10)
C18 0.0513(15) 0.0395(13) 0.0418(14) -0.0139(10) 0.0074(11) -0.0160(11)
C19 0.0573(17) 0.0355(14) 0.0549(16) -0.0142(11) -0.0007(13) -0.0111(12)
C20 0.0534(16) 0.0373(14) 0.0522(16) -0.0037(11) -0.0071(12) -0.0183(12)
C21 0.0493(15) 0.0497(15) 0.0436(14) -0.0067(11) 0.0047(12) -0.0209(12)
C22 0.0440(15) 0.0384(13) 0.0457(14) -0.0139(11) 0.0063(11) -0.0133(11)
C23 0.0430(14) 0.0349(12) 0.0487(14) -0.0130(10) 0.0015(11) -0.0171(11)
C24 0.0707(19) 0.0447(15) 0.0581(17) -0.0195(12) 0.0149(14) -0.0255(14)
C25 0.099(3) 0.0583(18) 0.070(2) -0.0347(15) 0.0276(18) -0.0350(18)
C26 0.088(2) 0.0432(16) 0.099(3) -0.0342(16) 0.014(2) -0.0284(16)
C27 0.089(2) 0.0413(16) 0.095(2) -0.0169(15) 0.0215(19) -0.0368(16)
C28 0.070(2) 0.0473(16) 0.0701(19) -0.0191(13) 0.0207(15) -0.0282(14)
C29 0.0384(14) 0.0414(13) 0.0473(14) -0.0110(11) -0.0037(11) -0.0139(11)
C30 0.0635(18) 0.0567(17) 0.0505(16) -0.0148(13) 0.0032(13) -0.0288(14)
C31 0.073(2) 0.073(2) 0.0512(17) -0.0205(15) 0.0034(15) -0.0247(17)
C32 0.0488(17) 0.0656(19) 0.072(2) -0.0333(16) -0.0127(15) -0.0098(15)
C33 0.065(2) 0.073(2) 0.088(2) -0.0315(18) -0.0072(17) -0.0367(17)
C34 0.0556(17) 0.0619(17) 0.0657(18) -0.0147(14) -0.0038(14) -0.0313(15)
C35 0.078(2) 0.108(3) 0.093(3) -0.060(2) -0.0127(19) -0.021(2)

loop_
_atom_type_symbol
_atom_type_description
_atom_type_scat_dispersion_real
_atom_type_scat_dispersion_imag
_atom_type_scat_source
C C 0.0033 0.0016 'International Tables Vol C Tables 4.2.6.8 and 6.1.1.4'
H H 0.0000 0.0000 'International Tables Vol C Tables 4.2.6.8 and 6.1.1.4'
O O 0.0106 0.0060 'International Tables Vol C Tables 4.2.6.8 and 6.1.1.4'
S S 0.1246 0.1234 'International Tables Vol C Tables 4.2.6.8 and 6.1.1.4'

loop_
_geom_angle_atom_site_label_1
_geom_angle_atom_site_label_2
_geom_angle_atom_site_label_3
_geom_angle
O3 S1 O2 119.07(11)
O3 S1 C29 106.85(11)
O2 S1 C29 108.96(12)
O3 S1 C10 108.67(11)
O2 S1 C10 108.64(11)
C29 S1 C10 103.55(11)
O1 C1 C10 120.5(2)
O1 C1 C2 121.20(19)
C10 C1 C2 118.27(19)
C1 C2 C3 111.38(17)
C1 C2 C17 109.21(17)
C3 C2 C17 109.24(18)
C1 C2 C11 104.38(18)
C3 C2 C11 110.97(18)
C17 C2 C11 111.58(17)
C4 C3 C8 118.8(2)
C4 C3 C2 120.2(2)
C8 C3 C2 121.0(2)
C5 C4 C3 121.2(2)
C5 C4 H4 119.4
C3 C4 H4 119.4
C6 C5 C4 119.9(3)
C6 C5 H5 120.1
C4 C5 H5 120.1
C5 C6 C7 120.2(2)
C5 C6 H6 119.9
C7 C6 H6 119.9
C6 C7 C8 121.2(2)
C6 C7 H7 119.4
C8 C7 H7 119.4
C7 C8 C3 118.7(2)
C7 C8 C9 120.1(2)
C3 C8 C9 121.2(2)
C10 C9 C8 119.9(2)
C10 C9 C23 123.3(2)
C8 C9 C23 116.61(19)
C9 C10 C1 121.1(2)
C9 C10 S1 123.48(17)
C1 C10 S1 115.09(16)
C16 C11 C12 117.3(2)
C16 C11 C2 122.7(2)
C12 C11 C2 119.9(2)
C13 C12 C11 121.2(3)
C13 C12 H12 119.4
C11 C12 H12 119.4
C14 C13 C12 120.7(3)
C14 C13 H13 119.7
C12 C13 H13 119.7
C15 C14 C13 118.7(3)
C15 C14 H14 120.7
C13 C14 H14 120.7
C14 C15 C16 121.4(3)
C14 C15 H15 119.3
C16 C15 H15 119.3
C11 C16 C15 120.7(3)
C11 C16 H16 119.7
C15 C16 H16 119.7
C18 C17 C22 117.7(2)
C18 C17 C2 123.1(2)
C22 C17 C2 119.11(19)
C17 C18 C19 121.0(2)
C17 C18 H18 119.5
C19 C18 H18 119.5
C20 C19 C18 120.4(2)
C20 C19 H19 119.8
C18 C19 H19 119.8
C19 C20 C21 119.5(2)
C19 C20 H20 120.3
C21 C20 H20 120.3
C20 C21 C22 120.2(2)
C20 C21 H21 119.9
C22 C21 H21 119.9
C21 C22 C17 121.2(2)
C21 C22 H22 119.4
C17 C22 H22 119.4
C24 C23 C28 118.8(2)
C24 C23 C9 119.9(2)
C28 C23 C9 121.1(2)
C25 C24 C23 120.1(3)
C25 C24 H24 119.9
C23 C24 H24 119.9
C26 C25 C24 120.4(3)
C26 C25 H25 119.8
C24 C25 H25 119.8
C27 C26 C25 120.1(3)
C27 C26 H26 119.9
C25 C26 H26 119.9
C26 C27 C28 120.3(3)
C26 C27 H27 119.8
C28 C27 H27 119.8
C27 C28 C23 120.2(3)
C27 C28 H28 119.9
C23 C28 H28 119.9
C30 C29 C34 120.8(2)
C30 C29 S1 118.38(19)
C34 C29 S1 120.7(2)
C29 C30 C31 119.2(3)
C29 C30 H30 120.4
C31 C30 H30 120.4
C32 C31 C30 121.0(3)
C32 C31 H31 119.5
C30 C31 H31 119.5
C31 C32 C33 118.8(3)
C31 C32 C35 120.6(3)
C33 C32 C35 120.6(3)
C32 C33 C34 121.6(3)
C32 C33 H33 119.2
C34 C33 H33 119.2
C29 C34 C33 118.6(3)
C29 C34 H34 120.7
C33 C34 H34 120.7
C32 C35 H35A 109.5
C32 C35 H35B 109.5
H35A C35 H35B 109.5
C32 C35 H35C 109.5
H35A C35 H35C 109.5
H35B C35 H35C 109.5

loop_
_geom_bond_atom_site_label_1
_geom_bond_atom_site_label_2
_geom_bond_distance
S1 O3 1.4355(17)
S1 O2 1.4367(18)
S1 C29 1.763(2)
S1 C10 1.788(2)
O1 C1 1.217(3)
C1 C10 1.479(3)
C1 C2 1.529(3)
C2 C3 1.530(3)
C2 C17 1.536(3)
C2 C11 1.557(3)
C3 C4 1.390(3)
C3 C8 1.408(3)
C4 C5 1.385(4)
C4 H4 0.9300
C5 C6 1.369(4)
C5 H5 0.9300
C6 C7 1.374(4)
C6 H6 0.9300
C7 C8 1.398(3)
C7 H7 0.9300
C8 C9 1.481(3)
C9 C10 1.356(3)
C9 C23 1.497(3)
C11 C16 1.380(3)
C11 C12 1.388(3)
C12 C13 1.386(4)
C12 H12 0.9300
C13 C14 1.367(4)
C13 H13 0.9300
C14 C15 1.358(4)
C14 H14 0.9300
C15 C16 1.391(4)
C15 H15 0.9300
C16 H16 0.9300
C17 C18 1.384(3)
C17 C22 1.391(3)
C18 C19 1.386(3)
C18 H18 0.9300
C19 C20 1.369(4)
C19 H19 0.9300
C20 C21 1.378(3)
C20 H20 0.9300
C21 C22 1.378(3)
C21 H21 0.9300
C22 H22 0.9300
C23 C24 1.381(3)
C23 C28 1.384(3)
C24 C25 1.381(4)
C24 H24 0.9300
C25 C26 1.363(4)
C25 H25 0.9300
C26 C27 1.359(4)
C26 H26 0.9300
C27 C28 1.382(4)
C27 H27 0.9300
C28 H28 0.9300
C29 C30 1.382(3)
C29 C34 1.385(3)
C30 C31 1.389(4)
C30 H30 0.9300
C31 C32 1.376(4)
C31 H31 0.9300
C32 C33 1.380(4)
C32 C35 1.514(4)
C33 C34 1.388(4)
C33 H33 0.9300
C34 H34 0.9300
C35 H35A 0.9600
C35 H35B 0.9600
C35 H35C 0.9600

loop_
_geom_torsion_atom_site_label_1
_geom_torsion_atom_site_label_2
_geom_torsion_atom_site_label_3
_geom_torsion_atom_site_label_4
_geom_torsion
O1 C1 C2 C3 -151.0(2)
C10 C1 C2 C3 31.5(3)
O1 C1 C2 C17 -30.2(3)
C10 C1 C2 C17 152.30(19)
O1 C1 C2 C11 89.2(2)
C10 C1 C2 C11 -88.3(2)
C1 C2 C3 C4 159.8(2)
C17 C2 C3 C4 39.0(3)
C11 C2 C3 C4 -84.4(3)
C1 C2 C3 C8 -21.2(3)
C17 C2 C3 C8 -141.9(2)
C11 C2 C3 C8 94.6(2)
C8 C3 C4 C5 -1.7(4)
C2 C3 C4 C5 177.4(2)
C3 C4 C5 C6 0.6(4)
C4 C5 C6 C7 0.6(5)
C5 C6 C7 C8 -0.7(5)
C6 C7 C8 C3 -0.4(4)
C6 C7 C8 C9 178.2(2)
C4 C3 C8 C7 1.6(3)
C2 C3 C8 C7 -177.5(2)
C4 C3 C8 C9 -177.0(2)
C2 C3 C8 C9 3.9(3)
C7 C8 C9 C10 -174.0(2)
C3 C8 C9 C10 4.6(3)
C7 C8 C9 C23 0.4(3)
C3 C8 C9 C23 179.0(2)
C8 C9 C10 C1 6.7(3)
C23 C9 C10 C1 -167.3(2)
C8 C9 C10 S1 179.71(16)
C23 C9 C10 S1 5.7(3)
O1 C1 C10 C9 156.5(2)
C2 C1 C10 C9 -26.0(3)
O1 C1 C10 S1 -17.1(3)
C2 C1 C10 S1 160.40(16)
O3 S1 C10 C9 23.2(2)
O2 S1 C10 C9 -107.7(2)
C29 S1 C10 C9 136.6(2)
O3 S1 C10 C1 -163.36(16)
O2 S1 C10 C1 65.70(18)
C29 S1 C10 C1 -50.02(18)
C1 C2 C11 C16 138.9(2)
C3 C2 C11 C16 18.9(3)
C17 C2 C11 C16 -103.2(3)
C1 C2 C11 C12 -44.0(3)
C3 C2 C11 C12 -164.1(2)
C17 C2 C11 C12 73.8(3)
C16 C11 C12 C13 0.5(4)
C2 C11 C12 C13 -176.6(2)
C11 C12 C13 C14 0.9(4)
C12 C13 C14 C15 -1.4(5)
C13 C14 C15 C16 0.5(5)
C12 C11 C16 C15 -1.4(4)
C2 C11 C16 C15 175.7(2)
C14 C15 C16 C11 0.9(5)
C1 C2 C17 C18 132.0(2)
C3 C2 C17 C18 -105.9(2)
C11 C2 C17 C18 17.1(3)
C1 C2 C17 C22 -51.0(3)
C3 C2 C17 C22 71.1(3)
C11 C2 C17 C22 -165.8(2)
C22 C17 C18 C19 0.9(4)
C2 C17 C18 C19 178.0(2)
C17 C18 C19 C20 -0.1(4)
C18 C19 C20 C21 -1.1(4)
C19 C20 C21 C22 1.5(4)
C20 C21 C22 C17 -0.6(4)
C18 C17 C22 C21 -0.6(4)
C2 C17 C22 C21 -177.8(2)
C10 C9 C23 C24 72.8(3)
C8 C9 C23 C24 -101.5(3)
C10 C9 C23 C28 -111.9(3)
C8 C9 C23 C28 73.9(3)
C28 C23 C24 C25 -0.7(4)
C9 C23 C24 C25 174.8(3)
C23 C24 C25 C26 0.5(5)
C24 C25 C26 C27 0.2(5)
C25 C26 C27 C28 -0.7(5)
C26 C27 C28 C23 0.5(5)
C24 C23 C28 C27 0.2(4)
C9 C23 C28 C27 -175.2(3)
O3 S1 C29 C30 36.1(2)
O2 S1 C29 C30 166.0(2)
C10 S1 C29 C30 -78.5(2)
O3 S1 C29 C34 -140.6(2)
O2 S1 C29 C34 -10.8(2)
C10 S1 C29 C34 104.7(2)
C34 C29 C30 C31 0.7(4)
S1 C29 C30 C31 -176.1(2)
C29 C30 C31 C32 -1.0(4)
C30 C31 C32 C33 0.4(5)
C30 C31 C32 C35 179.4(3)
C31 C32 C33 C34 0.6(5)
C35 C32 C33 C34 -178.5(3)
C30 C29 C34 C33 0.3(4)
S1 C29 C34 C33 176.9(2)
C32 C33 C34 C29 -0.9(4)

loop_
_cod_related_entry_id
_cod_related_entry_database
_cod_related_entry_code
1 ChemSpider 9715771
